data_2228941
loop_
_publ_author_name
'Shi, Jian-you'
'Li, Jin-qi'
'Tong, Rong-sheng'
'Lin, He'
'Lu, Chen'

_publ_section_title
;
 2,2-Dimethyl-5-[(pyridin-2-ylamino)methylidene]-1,3-dioxane-4,6-dione
;
_journal_coeditor_code BH2327
_journal_issue 2
_journal_name_full 'Acta Crystallographica Section E'
_journal_page_first o253
_journal_paper_doi 10.1107/S1600536810053250
_journal_volume 67
_journal_year 2011
_chemical_formula_iupac 'C12 H12 N2 O4'
_chemical_formula_moiety 'C12 H12 N2 O4'
_chemical_formula_sum 'C12 H12 N2 O4'
_chemical_formula_weight 248.24
_chemical_name_systematic
;
2,2-Dimethyl-5-[(pyridin-2-ylamino)methylidene]-1,3-dioxane-4,6-dione
;
_space_group_IT_number 14
_symmetry_cell_setting monoclinic
_symmetry_space_group_name_Hall '-P 2ybc'
_symmetry_space_group_name_H-M 'P 1 21/c 1'
_atom_sites_solution_hydrogens geom
_atom_sites_solution_primary direct
_atom_sites_solution_secondary difmap
_audit_creation_method SHELXL97
_cell_angle_alpha 90.00
_cell_angle_beta 94.601(11)
_cell_angle_gamma 90.00
_cell_formula_units_Z 4
_cell_length_a 8.7344(10)
_cell_length_b 13.9712(15)
_cell_length_c 9.4744(11)
_cell_measurement_reflns_used 1780
_cell_measurement_temperature 293(2)
_cell_measurement_theta_max 29.1459
_cell_measurement_theta_min 3.0463
_cell_volume 1152.4(2)
_computing_cell_refinement 'CrysAlis PRO (Oxford Diffraction, 2009)'
_computing_data_collection 'CrysAlis PRO (Oxford Diffraction, 2009)'
_computing_data_reduction 'CrysAlis PRO (Oxford Diffraction, 2009)'
_computing_molecular_graphics 'SHELXTL (Sheldrick, 2008)'
_computing_publication_material 'OLEX2 (Dolomanov <i>et al.</i>, 2009)'
_computing_structure_refinement 'SHELXL97 (Sheldrick, 2008)'
_computing_structure_solution 'SHELXS97 (Sheldrick, 2008)'
_diffrn_ambient_temperature 293(2)
_diffrn_detector_area_resol_mean 16.0874
_diffrn_measured_fraction_theta_full 0.992
_diffrn_measured_fraction_theta_max 0.992
_diffrn_measurement_device_type 'Oxford Diffraction Xcalibur diffractometer with an Eos CCD detector'
_diffrn_measurement_method '\w scans'
_diffrn_radiation_monochromator graphite
_diffrn_radiation_source 'fine-focus sealed tube'
_diffrn_radiation_type 'Mo K\a'
_diffrn_radiation_wavelength 0.7107
_diffrn_reflns_av_R_equivalents 0.0184
_diffrn_reflns_av_sigmaI/netI 0.0297
_diffrn_reflns_limit_h_max 9
_diffrn_reflns_limit_h_min -10
_diffrn_reflns_limit_k_max 16
_diffrn_reflns_limit_k_min -17
_diffrn_reflns_limit_l_max 11
_diffrn_reflns_limit_l_min -11
_diffrn_reflns_number 4873
_diffrn_reflns_theta_full 26.37
_diffrn_reflns_theta_max 26.37
_diffrn_reflns_theta_min 3.38
_exptl_absorpt_coefficient_mu 0.109
_exptl_absorpt_correction_T_max 1.0
_exptl_absorpt_correction_T_min 0.99713
_exptl_absorpt_correction_type multi-scan
_exptl_absorpt_process_details '(CrysAlis PRO; Oxford Diffraction, 2009)'
_exptl_crystal_colour colourless
_exptl_crystal_density_diffrn 1.431
_exptl_crystal_density_method 'not measured'
_exptl_crystal_description block
_exptl_crystal_F_000 520
_exptl_crystal_size_max 0.22
_exptl_crystal_size_mid 0.18
_exptl_crystal_size_min 0.16
_refine_diff_density_max 0.141
_refine_diff_density_min -0.140
_refine_ls_extinction_coef 0.0060(9)
_refine_ls_extinction_expression Fc^*^=kFc[1+0.001xFc^2^\l^3^/sin(2\q)]^-1/4^
_refine_ls_extinction_method 'SHELXL97 (Sheldrick, 2008)'
_refine_ls_goodness_of_fit_ref 1.029
_refine_ls_hydrogen_treatment constr
_refine_ls_matrix_type full
_refine_ls_number_constraints 0
_refine_ls_number_parameters 166
_refine_ls_number_reflns 2334
_refine_ls_number_restraints 1
_refine_ls_restrained_S_all 1.029
_refine_ls_R_factor_all 0.0633
_refine_ls_R_factor_gt 0.0396
_refine_ls_shift/su_max 0.000
_refine_ls_shift/su_mean 0.000
_refine_ls_structure_factor_coef Fsqd
_refine_ls_weighting_details 'calc w=1/[\s^2^(Fo^2^)+(0.0383P)^2^+0.0655P] where P=(Fo^2^+2Fc^2^)/3'
_refine_ls_weighting_scheme calc
_refine_ls_wR_factor_gt 0.0831
_refine_ls_wR_factor_ref 0.0959
_reflns_number_gt 1659
_reflns_number_total 2334
_reflns_threshold_expression I>2\s(I)
_cod_data_source_file bh2327.cif
_cod_data_source_block I
_cod_original_sg_symbol_H-M 'P 21/c'
_cod_database_code 2228941
_cod_database_fobs_code 2228941

loop_
_space_group_symop_id
_space_group_symop_operation_xyz
1 'x, y, z'
2 '-x, y+1/2, -z+1/2'
3 '-x, -y, -z'
4 'x, -y-1/2, z-1/2'

loop_
_atom_site_type_symbol
_atom_site_label
_atom_site_fract_x
_atom_site_fract_y
_atom_site_fract_z
_atom_site_U_iso_or_equiv
_atom_site_adp_type
_atom_site_calc_flag
_atom_site_refinement_flags
_atom_site_occupancy
_atom_site_disorder_assembly
_atom_site_disorder_group
O O3 0.21039(13) 0.15916(7) 0.50800(11) 0.0497(3) Uani d . 1 . .
O O4 0.37760(12) 0.11610(7) 0.33485(12) 0.0504(3) Uani d . 1 . .
C C6 0.22965(17) -0.10004(11) 0.49185(16) 0.0421(4) Uani d U 1 . .
H H6 0.1613 -0.1134 0.5596 0.050 Uiso calc R 1 . .
O O1 0.10857(14) 0.05240(7) 0.64457(11) 0.0556(3) Uani d . 1 . .
O O2 0.44968(12) -0.03377(8) 0.30745(12) 0.0559(3) Uani d . 1 . .
N N2 0.29233(14) -0.17386(8) 0.43038(13) 0.0455(3) Uani d . 1 . .
H H2 0.3571 -0.1614 0.3692 0.055 Uiso calc R 1 . .
C C7 0.25719(16) -0.00541(10) 0.46383(15) 0.0388(3) Uani d U 1 . .
N N1 0.17056(15) -0.28950(8) 0.55799(13) 0.0474(4) Uani d . 1 . .
C C1 0.1423(2) -0.38227(11) 0.58158(18) 0.0532(4) Uani d . 1 . .
H H1 0.0776 -0.3976 0.6515 0.064 Uiso calc R 1 . .
C C9 0.18429(18) 0.06634(10) 0.54492(16) 0.0428(4) Uani d . 1 . .
C C8 0.36562(17) 0.02142(11) 0.36380(16) 0.0434(4) Uani d . 1 . .
C C5 0.26224(16) -0.27096(10) 0.45637(16) 0.0400(4) Uani d . 1 . .
C C3 0.2993(2) -0.43431(11) 0.40519(18) 0.0547(5) Uani d . 1 . .
H H3 0.3432 -0.4829 0.3548 0.066 Uiso calc R 1 . .
C C4 0.32929(19) -0.34013(11) 0.37743(17) 0.0487(4) Uani d . 1 . .
H H4 0.3930 -0.3233 0.3074 0.058 Uiso calc R 1 . .
C C12 0.11654(19) 0.16341(11) 0.26210(16) 0.0493(4) Uani d . 1 . .
H H12B 0.1452 0.1783 0.1689 0.074 Uiso calc R 1 . .
H H12C 0.0343 0.2048 0.2851 0.074 Uiso calc R 1 . .
H H12A 0.0833 0.0980 0.2649 0.074 Uiso calc R 1 . .
C C11 0.3145(2) 0.27839(11) 0.36841(19) 0.0606(5) Uani d . 1 . .
H H11A 0.3519 0.2923 0.2781 0.091 Uiso calc R 1 . .
H H11C 0.3969 0.2843 0.4412 0.091 Uiso calc R 1 . .
H H11B 0.2342 0.3226 0.3864 0.091 Uiso calc R 1 . .
C C2 0.2036(2) -0.45560(11) 0.50844(18) 0.0582(5) Uani d . 1 . .
H H2A 0.1806 -0.5189 0.5286 0.070 Uiso calc R 1 . .
C C10 0.25227(18) 0.17780(10) 0.36764(16) 0.0439(4) Uani d . 1 . .

loop_
_atom_site_aniso_label
_atom_site_aniso_U_11
_atom_site_aniso_U_22
_atom_site_aniso_U_33
_atom_site_aniso_U_12
_atom_site_aniso_U_13
_atom_site_aniso_U_23
O3 0.0704(8) 0.0405(6) 0.0386(6) -0.0001(5) 0.0061(5) -0.0014(5)
O4 0.0432(7) 0.0437(6) 0.0656(8) -0.0011(5) 0.0137(5) 0.0085(5)
C6 0.0384(9) 0.0485(9) 0.0395(9) 0.0012(7) 0.0042(7) -0.0004(7)
O1 0.0669(8) 0.0573(7) 0.0448(7) 0.0015(6) 0.0178(6) 0.0005(5)
O2 0.0470(7) 0.0543(7) 0.0692(8) 0.0047(6) 0.0208(6) 0.0026(6)
N2 0.0452(8) 0.0426(8) 0.0502(8) 0.0012(6) 0.0140(6) 0.0015(6)
C7 0.0374(8) 0.0399(8) 0.0390(8) -0.0006(7) 0.0034(6) 0.0022(7)
N1 0.0516(9) 0.0447(8) 0.0471(8) 0.0022(6) 0.0102(6) 0.0016(6)
C1 0.0620(11) 0.0477(10) 0.0511(10) -0.0035(9) 0.0121(8) 0.0056(8)
C9 0.0460(9) 0.0445(9) 0.0373(9) -0.0010(7) -0.0001(7) 0.0006(7)
C8 0.0372(9) 0.0438(9) 0.0491(9) -0.0005(7) 0.0020(7) 0.0017(7)
C5 0.0376(8) 0.0403(9) 0.0418(9) -0.0009(7) 0.0022(6) 0.0015(7)
C3 0.0624(12) 0.0465(10) 0.0557(11) 0.0058(8) 0.0072(9) -0.0100(8)
C4 0.0478(10) 0.0521(10) 0.0477(10) 0.0015(8) 0.0123(8) -0.0025(7)
C12 0.0534(10) 0.0523(9) 0.0422(10) 0.0029(8) 0.0047(7) 0.0012(7)
C11 0.0704(13) 0.0451(10) 0.0651(12) -0.0087(9) -0.0009(9) 0.0058(8)
C2 0.0728(13) 0.0414(9) 0.0606(12) -0.0031(9) 0.0069(9) 0.0017(8)
C10 0.0495(10) 0.0411(9) 0.0419(9) -0.0002(7) 0.0078(7) 0.0016(7)

loop_
_atom_type_symbol
_atom_type_description
_atom_type_scat_dispersion_real
_atom_type_scat_dispersion_imag
_atom_type_scat_source
C C 0.0033 0.0016 'International Tables Vol C Tables 4.2.6.8 and 6.1.1.4'
H H 0.0000 0.0000 'International Tables Vol C Tables 4.2.6.8 and 6.1.1.4'
N N 0.0061 0.0033 'International Tables Vol C Tables 4.2.6.8 and 6.1.1.4'
O O 0.0106 0.0060 'International Tables Vol C Tables 4.2.6.8 and 6.1.1.4'

loop_
_geom_angle_atom_site_label_1
_geom_angle_atom_site_label_2
_geom_angle_atom_site_label_3
_geom_angle_site_symmetry_1
_geom_angle_site_symmetry_3
_geom_angle
_geom_angle_publ_flag
O3 C9 C7 . . 115.68(13) ?
O3 C10 O4 . . 110.21(11) ?
O3 C10 C12 . . 110.33(13) ?
O3 C10 C11 . . 106.51(12) ?
O4 C8 C7 . . 116.85(13) ?
O4 C10 C12 . . 110.35(12) ?
O4 C10 C11 . . 106.15(13) ?
C6 N2 H2 . . 117.1 ?
C6 N2 C5 . . 125.74(13) ?
C6 C7 C9 . . 118.33(13) ?
C6 C7 C8 . . 120.77(14) ?
O1 C9 O3 . . 117.68(13) ?
O1 C9 C7 . . 126.57(14) ?
O2 C8 O4 . . 118.03(13) ?
O2 C8 C7 . . 125.08(14) ?
N2 C6 H6 . . 117.3 ?
N2 C6 C7 . . 125.42(14) ?
C7 C6 H6 . . 117.3 ?
N1 C1 H1 . . 118.2 ?
N1 C1 C2 . . 123.64(15) ?
N1 C5 N2 . . 116.58(13) ?
N1 C5 C4 . . 124.30(14) ?
C1 C2 H2A . . 120.5 ?
C9 O3 C10 . . 118.08(11) ?
C9 C7 C8 . . 120.72(13) ?
C8 O4 C10 . . 117.75(11) ?
C5 N2 H2 . . 117.1 ?
C5 N1 C1 . . 116.06(13) ?
C5 C4 H4 . . 120.9 ?
C3 C4 C5 . . 118.16(15) ?
C3 C4 H4 . . 120.9 ?
C3 C2 C1 . . 118.99(15) ?
C3 C2 H2A . . 120.5 ?
C4 C5 N2 . . 119.12(13) ?
C4 C3 H3 . . 120.6 ?
C12 C10 C11 . . 113.15(13) ?
H12B C12 H12C . . 109.5 ?
H12B C12 H12A . . 109.5 ?
H12C C12 H12A . . 109.5 ?
H11A C11 H11C . . 109.5 ?
H11A C11 H11B . . 109.5 ?
H11C C11 H11B . . 109.5 ?
C2 C1 H1 . . 118.2 ?
C2 C3 H3 . . 120.6 ?
C2 C3 C4 . . 118.84(15) ?
C10 C12 H12B . . 109.5 ?
C10 C12 H12C . . 109.5 ?
C10 C12 H12A . . 109.5 ?
C10 C11 H11A . . 109.5 ?
C10 C11 H11C . . 109.5 ?
C10 C11 H11B . . 109.5 ?

loop_
_geom_bond_atom_site_label_1
_geom_bond_atom_site_label_2
_geom_bond_site_symmetry_2
_geom_bond_distance
_geom_bond_publ_flag
O3 C9 . 1.3671(16) ?
O3 C10 . 1.4311(18) ?
O4 C8 . 1.3567(17) ?
O4 C10 . 1.4465(18) ?
C6 H6 . 0.9300 ?
C6 N2 . 1.3242(18) ?
C6 C7 . 1.374(2) ?
O1 C9 . 1.2112(17) ?
O2 C8 . 1.2172(17) ?
N2 H2 . 0.8600 ?
N2 C5 . 1.4072(18) ?
C7 C9 . 1.442(2) ?
C7 C8 . 1.442(2) ?
N1 C1 . 1.3415(19) ?
N1 C5 . 1.3263(18) ?
C1 H1 . 0.9300 ?
C1 C2 . 1.370(2) ?
C5 C4 . 1.381(2) ?
C3 H3 . 0.9300 ?
C3 C4 . 1.371(2) ?
C3 C2 . 1.370(2) ?
C4 H4 . 0.9300 ?
C12 H12B . 0.9600 ?
C12 H12C . 0.9600 ?
C12 H12A . 0.9600 ?
C12 C10 . 1.502(2) ?
C11 H11A . 0.9600 ?
C11 H11C . 0.9600 ?
C11 H11B . 0.9600 ?
C11 C10 . 1.507(2) ?
C2 H2A . 0.9300 ?

loop_
_geom_torsion_atom_site_label_1
_geom_torsion_atom_site_label_2
_geom_torsion_atom_site_label_3
_geom_torsion_atom_site_label_4
_geom_torsion_site_symmetry_1
_geom_torsion_site_symmetry_2
_geom_torsion_site_symmetry_3
_geom_torsion_site_symmetry_4
_geom_torsion
_geom_torsion_publ_flag
C6 N2 C5 N1 . . . . -4.6(2) ?
C6 N2 C5 C4 . . . . 175.96(15) ?
C6 C7 C9 O3 . . . . -177.16(12) ?
C6 C7 C9 O1 . . . . 6.0(2) ?
C6 C7 C8 O4 . . . . 175.36(13) ?
C6 C7 C8 O2 . . . . -7.0(2) ?
N2 C6 C7 C9 . . . . -177.35(14) ?
N2 C6 C7 C8 . . . . -2.2(2) ?
N2 C5 C4 C3 . . . . 179.53(14) ?
C7 C6 N2 C5 . . . . -178.57(14) ?
N1 C1 C2 C3 . . . . 0.0(3) ?
N1 C5 C4 C3 . . . . 0.2(2) ?
C1 N1 C5 N2 . . . . 179.83(13) ?
C1 N1 C5 C4 . . . . -0.8(2) ?
C9 O3 C10 O4 . . . . -50.35(17) ?
C9 O3 C10 C12 . . . . 71.76(16) ?
C9 O3 C10 C11 . . . . -165.07(13) ?
C9 C7 C8 O4 . . . . -9.6(2) ?
C9 C7 C8 O2 . . . . 168.03(15) ?
C8 O4 C10 O3 . . . . 47.99(17) ?
C8 O4 C10 C12 . . . . -74.10(16) ?
C8 O4 C10 C11 . . . . 162.95(12) ?
C8 C7 C9 O3 . . . . 7.7(2) ?
C8 C7 C9 O1 . . . . -169.19(15) ?
C5 N1 C1 C2 . . . . 0.7(2) ?
C4 C3 C2 C1 . . . . -0.7(3) ?
C2 C3 C4 C5 . . . . 0.6(2) ?
C10 O3 C9 O1 . . . . -159.37(14) ?
C10 O3 C9 C7 . . . . 23.48(19) ?
C10 O4 C8 O2 . . . . 162.84(14) ?
C10 O4 C8 C7 . . . . -19.38(19) ?
